data_4028626
loop_
_publ_author_name
'Jennifer Ciesielski'
'Vincent Gandon'
'Alison J. Frontier'

_publ_section_title
;
 Cascade Cyclizations of Acyclic and Macrocyclic Alkynones: Studies toward
 the Synthesis of Phomactin A
;
_journal_name_full 'Journal of Organic Chemistry'
_journal_page_first 9541
_journal_page_last 9552
_journal_paper_doi 10.1021/jo4007514
_journal_volume 78
_journal_year 2013
_chemical_absolute_configuration syn
_chemical_formula_moiety 'C26 H29 N O5'
_chemical_formula_sum 'C26 H29 N O5'
_chemical_formula_weight 435.50
_chemical_name_common frojc03
_chemical_name_systematic
; 
 ? 
;
_space_group_IT_number 19
_symmetry_cell_setting orthorhombic
_symmetry_space_group_name_Hall 'P 2ac 2ab'
_symmetry_space_group_name_H-M 'P 21 21 21'
_atom_sites_solution_hydrogens geom
_atom_sites_solution_primary direct
_atom_sites_solution_secondary difmap
_audit_creation_method SHELXL-97
_cell_angle_alpha 90.00
_cell_angle_beta 90.00
_cell_angle_gamma 90.00
_cell_formula_units_Z 12
_cell_length_a 6.079(2)
_cell_length_b 27.279(10)
_cell_length_c 41.157(15)
_cell_measurement_reflns_used 1930
_cell_measurement_temperature 100.0(5)
_cell_measurement_theta_max 18.36
_cell_measurement_theta_min 2.29
_cell_volume 6825(4)
_computing_cell_refinement 'SAINT (Bruker, 2009)'
_computing_data_collection 'APEX2 (Bruker, 2011)'
_computing_data_reduction 'SAINT (Bruker, 2009)'
_computing_molecular_graphics 'SHELXTL (Sheldrick, 2008)'
_computing_publication_material 'SHELXTL (Sheldrick, 2008)'
_computing_structure_refinement 'SHELXL-97 (Sheldrick, 2008)'
_computing_structure_solution 'SIR97 (Altomare et al., 1999)'
_diffrn_ambient_temperature 100.0(5)
_diffrn_measured_fraction_theta_full 0.998
_diffrn_measured_fraction_theta_max 0.998
_diffrn_measurement_device_type 'Bruker SMART APEX II CCD Platform'
_diffrn_measurement_method 'area detector, \w scans per \f'
_diffrn_radiation_monochromator graphite
_diffrn_radiation_source 'fine-focus sealed tube'
_diffrn_radiation_type MoK\a
_diffrn_radiation_wavelength 0.71073
_diffrn_reflns_av_R_equivalents 0.2541
_diffrn_reflns_av_sigmaI/netI 0.1593
_diffrn_reflns_limit_h_max 7
_diffrn_reflns_limit_h_min -7
_diffrn_reflns_limit_k_max 27
_diffrn_reflns_limit_k_min -32
_diffrn_reflns_limit_l_max 48
_diffrn_reflns_limit_l_min -48
_diffrn_reflns_number 40658
_diffrn_reflns_theta_full 25.03
_diffrn_reflns_theta_max 25.03
_diffrn_reflns_theta_min 1.57
_diffrn_standards_number 0
_exptl_absorpt_coefficient_mu 0.088
_exptl_absorpt_correction_T_max 0.9965
_exptl_absorpt_correction_T_min 0.9574
_exptl_absorpt_correction_type multi-scan
_exptl_absorpt_process_details 'SADABS (Sheldrick, 2008)'
_exptl_crystal_colour colorless
_exptl_crystal_density_diffrn 1.272
_exptl_crystal_description needle
_exptl_crystal_F_000 2784
_exptl_crystal_size_max 0.50
_exptl_crystal_size_mid 0.08
_exptl_crystal_size_min 0.04
_refine_diff_density_max 0.250
_refine_diff_density_min -0.242
_refine_diff_density_rms 0.057
_refine_ls_extinction_coef 0.00157(19)
_refine_ls_extinction_expression Fc^*^=kFc[1+0.001xFc^2^\l^3^/sin(2\q)]^-1/4^
_refine_ls_extinction_method SHELXL
_refine_ls_goodness_of_fit_ref 1.004
_refine_ls_hydrogen_treatment constr
_refine_ls_matrix_type full
_refine_ls_number_parameters 878
_refine_ls_number_reflns 6856
_refine_ls_number_restraints 0
_refine_ls_restrained_S_all 1.004
_refine_ls_R_factor_all 0.1624
_refine_ls_R_factor_gt 0.0642
_refine_ls_shift/su_max 0.001
_refine_ls_shift/su_mean 0.000
_refine_ls_structure_factor_coef Fsqd
_refine_ls_weighting_details 'calc w=1/[\s^2^(Fo^2^)+(0.0319P)^2^+0.1066P] where P=(Fo^2^+2Fc^2^)/3'
_refine_ls_weighting_scheme calc
_refine_ls_wR_factor_gt 0.0973
_refine_ls_wR_factor_ref 0.1257
_reflns_number_gt 3515
_reflns_number_total 6856
_reflns_threshold_expression >2sigma(I)
_cod_data_source_file jo4007514_si_002.cif
_cod_data_source_block frojc03
_cod_database_code 4028626

loop_
_symmetry_equiv_pos_as_xyz
'x, y, z'
'-x+1/2, -y, z+1/2'
'-x, y+1/2, -z+1/2'
'x+1/2, -y+1/2, -z'

loop_
_atom_site_label
_atom_site_type_symbol
_atom_site_fract_x
_atom_site_fract_y
_atom_site_fract_z
_atom_site_U_iso_or_equiv
_atom_site_adp_type
_atom_site_occupancy
_atom_site_symmetry_multiplicity
_atom_site_calc_flag
_atom_site_refinement_flags
_atom_site_disorder_assembly
_atom_site_disorder_group
O1 O 1.2910(8) 0.54393(16) 0.96553(10) 0.0348(13) Uani 1 1 d . . .
O2 O 0.7829(7) 0.49618(15) 0.99041(9) 0.0280(11) Uani 1 1 d . . .
O3 O 1.0482(8) 0.43937(16) 0.99797(11) 0.0349(12) Uani 1 1 d . . .
O4 O 0.1542(9) 0.33863(17) 0.90274(11) 0.0435(14) Uani 1 1 d . . .
O5 O 0.4163(9) 0.28400(17) 0.90381(11) 0.0464(14) Uani 1 1 d . . .
N1 N 0.3370(11) 0.3242(2) 0.91184(14) 0.0382(16) Uani 1 1 d . . .
C1 C 0.8261(11) 0.6135(2) 0.97652(14) 0.0230(16) Uani 1 1 d . . .
C2 C 0.9392(11) 0.5723(2) 0.97783(14) 0.0228(16) Uani 1 1 d . . .
C3 C 1.1146(13) 0.5568(2) 0.95360(16) 0.0305(18) Uani 1 1 d . . .
C4 C 1.0940(11) 0.5568(2) 0.91848(15) 0.0316(18) Uani 1 1 d . . .
H4 H 1.2291 0.5532 0.9071 0.038 Uiso 1 1 calc R . .
C5 C 0.9179(12) 0.5610(2) 0.89951(14) 0.0328(18) Uani 1 1 d . . .
C6 C 0.6926(11) 0.5705(2) 0.91234(15) 0.0314(18) Uani 1 1 d . . .
H6A H 0.6685 0.5505 0.9321 0.038 Uiso 1 1 calc R . .
H6B H 0.5825 0.5605 0.8959 0.038 Uiso 1 1 calc R . .
C7 C 0.6593(11) 0.6249(2) 0.92063(14) 0.0317(18) Uani 1 1 d . . .
H7A H 0.5072 0.6294 0.9287 0.038 Uiso 1 1 calc R . .
H7B H 0.6745 0.6443 0.9004 0.038 Uiso 1 1 calc R . .
C8 C 0.8203(12) 0.6456(2) 0.94620(14) 0.0278(17) Uani 1 1 d . . .
H8 H 0.9711 0.6459 0.9365 0.033 Uiso 1 1 calc R . .
C9 C 0.7517(13) 0.6983(3) 0.95242(17) 0.039(2) Uani 1 1 d . . .
C10 C 0.5850(15) 0.7063(3) 0.97372(18) 0.054(2) Uani 1 1 d . . .
H10 H 0.5201 0.7378 0.9756 0.065 Uiso 1 1 calc R . .
C11 C 0.5039(12) 0.6638(2) 0.99448(16) 0.040(2) Uani 1 1 d . . .
H11A H 0.4025 0.6432 0.9816 0.048 Uiso 1 1 calc R . .
H11B H 0.4214 0.6767 1.0134 0.048 Uiso 1 1 calc R . .
C12 C 0.6963(11) 0.6326(2) 1.00645(15) 0.0277(17) Uani 1 1 d . . .
C13 C 0.6128(12) 0.5890(2) 1.02686(14) 0.0288(18) Uani 1 1 d . . .
H13 H 0.5039 0.5708 1.0132 0.035 Uiso 1 1 calc R . .
C14 C 0.8000(11) 0.5537(2) 1.03461(14) 0.0312(18) Uani 1 1 d . . .
H14A H 0.9067 0.5704 1.0490 0.037 Uiso 1 1 calc R . .
H14B H 0.7398 0.5252 1.0466 0.037 Uiso 1 1 calc R . .
C15 C 0.9184(11) 0.5357(2) 1.00491(13) 0.0260(17) Uani 1 1 d . . .
H15 H 1.0666 0.5227 1.0110 0.031 Uiso 1 1 calc R . .
C16 C 0.9349(12) 0.5575(3) 0.86324(15) 0.043(2) Uani 1 1 d . . .
H16A H 1.0897 0.5538 0.8570 0.065 Uiso 1 1 calc R . .
H16B H 0.8749 0.5873 0.8534 0.065 Uiso 1 1 calc R . .
H16C H 0.8514 0.5290 0.8556 0.065 Uiso 1 1 calc R . .
C17 C 0.8601(14) 0.7365(3) 0.93410(18) 0.059(3) Uani 1 1 d . . .
H17A H 0.7958 0.7683 0.9398 0.089 Uiso 1 1 calc R . .
H17B H 0.8407 0.7305 0.9108 0.089 Uiso 1 1 calc R . .
H17C H 1.0174 0.7367 0.9393 0.089 Uiso 1 1 calc R . .
C18 C 0.8553(12) 0.6644(2) 1.02640(15) 0.037(2) Uani 1 1 d . . .
H18A H 0.7721 0.6833 1.0425 0.056 Uiso 1 1 calc R . .
H18B H 0.9334 0.6869 1.0119 0.056 Uiso 1 1 calc R . .
H18C H 0.9618 0.6433 1.0375 0.056 Uiso 1 1 calc R . .
C19 C 0.4958(12) 0.6038(2) 1.05821(15) 0.041(2) Uani 1 1 d . . .
H19A H 0.4434 0.5743 1.0694 0.062 Uiso 1 1 calc R . .
H19B H 0.3705 0.6250 1.0530 0.062 Uiso 1 1 calc R . .
H19C H 0.5986 0.6215 1.0723 0.062 Uiso 1 1 calc R . .
C20 C 0.8703(13) 0.4509(2) 0.98760(14) 0.0262(17) Uani 1 1 d . . .
C21 C 0.7214(12) 0.4174(2) 0.96917(15) 0.0306(18) Uani 1 1 d . . .
C22 C 0.7945(12) 0.3699(2) 0.96264(14) 0.0320(18) Uani 1 1 d . . .
H22 H 0.9329 0.3592 0.9707 0.038 Uiso 1 1 calc R . .
C23 C 0.6644(13) 0.3381(3) 0.94430(15) 0.037(2) Uani 1 1 d . . .
H23 H 0.7101 0.3055 0.9398 0.044 Uiso 1 1 calc R . .
C24 C 0.4674(12) 0.3560(2) 0.93309(15) 0.0295(18) Uani 1 1 d . . .
C25 C 0.3884(12) 0.4022(2) 0.93982(14) 0.0292(17) Uani 1 1 d . . .
H25 H 0.2492 0.4126 0.9319 0.035 Uiso 1 1 calc R . .
C26 C 0.5180(12) 0.4332(2) 0.95849(15) 0.0313(18) Uani 1 1 d . . .
H26 H 0.4670 0.4651 0.9639 0.038 Uiso 1 1 calc R . .
O6 O 1.5019(8) 0.11786(16) 0.84871(10) 0.0372(13) Uani 1 1 d . . .
O7 O 1.0240(7) 0.07104(15) 0.83415(9) 0.0280(12) Uani 1 1 d . . .
O8 O 1.2019(10) 0.0065(2) 0.81171(11) 0.073(2) Uani 1 1 d . . .
O9 O 0.3816(10) 0.1037(2) 0.70166(12) 0.0649(18) Uani 1 1 d . . .
O10 O 0.5720(8) 0.05120(17) 0.67402(10) 0.0414(13) Uani 1 1 d . . .
N2 N 0.5297(11) 0.0738(2) 0.69940(14) 0.0416(17) Uani 1 1 d . . .
C27 C 1.0518(11) 0.1354(2) 0.90177(14) 0.0229(16) Uani 1 1 d . . .
C28 C 1.1682(11) 0.1168(2) 0.87700(14) 0.0223(16) Uani 1 1 d . . .
C29 C 1.3421(12) 0.1422(3) 0.85732(14) 0.0289(18) Uani 1 1 d . . .
C30 C 1.3421(11) 0.1939(2) 0.84732(14) 0.0267(17) Uani 1 1 d . . .
H30 H 1.4830 0.2080 0.8437 0.032 Uiso 1 1 calc R . .
C31 C 1.1703(11) 0.2240(2) 0.84255(15) 0.0246(16) Uani 1 1 d . . .
C32 C 0.9421(11) 0.2116(2) 0.85160(14) 0.0291(17) Uani 1 1 d . . .
H32A H 0.9123 0.1770 0.8459 0.035 Uiso 1 1 calc R . .
H32B H 0.8391 0.2324 0.8391 0.035 Uiso 1 1 calc R . .
C33 C 0.9023(11) 0.2193(2) 0.88792(14) 0.0304(17) Uani 1 1 d . . .
H33A H 0.7484 0.2102 0.8929 0.036 Uiso 1 1 calc R . .
H33B H 0.9196 0.2546 0.8929 0.036 Uiso 1 1 calc R . .
C34 C 1.0567(11) 0.1898(2) 0.91035(13) 0.0235(16) Uani 1 1 d . . .
H34 H 1.2102 0.2021 0.9072 0.028 Uiso 1 1 calc R . .
C35 C 0.9876(12) 0.1999(2) 0.94552(15) 0.0305(18) Uani 1 1 d . . .
C36 C 0.7956(13) 0.1770(3) 0.95710(16) 0.042(2) Uani 1 1 d . . .
H36A H 0.6762 0.2016 0.9578 0.050 Uiso 0.59(6) 1 calc PR A 1
H36B H 0.8225 0.1660 0.9797 0.050 Uiso 0.59(6) 1 calc PR A 1
H36C H 0.7206 0.1881 0.9760 0.050 Uiso 0.41(6) 1 calc PR A 5
C37 C 0.7152(11) 0.1328(2) 0.93720(15) 0.0319(18) Uani 1 1 d . . .
H37A H 0.6227 0.1446 0.9190 0.038 Uiso 1 1 calc R . .
H37B H 0.6229 0.1116 0.9512 0.038 Uiso 1 1 calc R . .
C38 C 0.9083(11) 0.1022(2) 0.92335(13) 0.0233(16) Uani 1 1 d . . .
C39 C 0.8179(11) 0.0593(2) 0.90290(14) 0.0260(17) Uani 1 1 d . . .
H39 H 0.7241 0.0734 0.8853 0.031 Uiso 1 1 calc R . .
C40 C 1.0042(11) 0.0318(2) 0.88716(14) 0.0265(17) Uani 1 1 d . . .
H40A H 0.9436 0.0044 0.8741 0.032 Uiso 1 1 calc R . .
H40B H 1.0994 0.0175 0.9043 0.032 Uiso 1 1 calc R . .
C41 C 1.1427(11) 0.0648(2) 0.86519(13) 0.0257(17) Uani 1 1 d . . .
H41 H 1.2902 0.0497 0.8613 0.031 Uiso 1 1 calc R . .
C42 C 1.2063(12) 0.2748(2) 0.82926(16) 0.042(2) Uani 1 1 d . . .
H42A H 1.3635 0.2799 0.8252 0.062 Uiso 1 1 calc R . .
H42B H 1.1539 0.2991 0.8450 0.062 Uiso 1 1 calc R . .
H42C H 1.1248 0.2786 0.8089 0.062 Uiso 1 1 calc R . .
C43 C 1.1110(14) 0.2319(3) 0.96422(15) 0.059(3) Uani 1 1 d . . .
H43A H 1.0670 0.2392 0.9858 0.071 Uiso 0.59(6) 1 calc PR A 1
H43B H 1.2396 0.2466 0.9554 0.071 Uiso 0.59(6) 1 calc PR A 1
H43C H 1.0599 0.2307 0.9868 0.089 Uiso 0.41(6) 1 calc PR A 5
H43D H 1.0941 0.2653 0.9558 0.089 Uiso 0.41(6) 1 calc PR A 5
H43E H 1.2663 0.2224 0.9633 0.089 Uiso 0.41(6) 1 calc PR A 5
C44 C 1.0487(11) 0.0847(2) 0.95212(13) 0.0315(18) Uani 1 1 d . . .
H44A H 1.1117 0.1132 0.9633 0.047 Uiso 1 1 calc R . .
H44B H 1.1676 0.0636 0.9441 0.047 Uiso 1 1 calc R . .
H44C H 0.9564 0.0662 0.9673 0.047 Uiso 1 1 calc R . .
C45 C 0.6758(12) 0.0233(2) 0.92260(15) 0.039(2) Uani 1 1 d . . .
H45A H 0.6098 -0.0009 0.9079 0.059 Uiso 1 1 calc R . .
H45B H 0.5592 0.0414 0.9338 0.059 Uiso 1 1 calc R . .
H45C H 0.7680 0.0064 0.9386 0.059 Uiso 1 1 calc R . .
C46 C 1.0690(13) 0.0392(3) 0.81019(15) 0.0354(19) Uani 1 1 d . . .
C47 C 0.9266(12) 0.0493(2) 0.78115(15) 0.0280(17) Uani 1 1 d . . .
C48 C 0.9839(13) 0.0267(2) 0.75197(15) 0.0360(19) Uani 1 1 d . . .
H48 H 1.1095 0.0061 0.7505 0.043 Uiso 1 1 calc R . .
C49 C 0.8506(12) 0.0354(2) 0.72484(15) 0.0344(19) Uani 1 1 d . . .
H49 H 0.8851 0.0206 0.7046 0.041 Uiso 1 1 calc R . .
C50 C 0.6703(12) 0.0652(3) 0.72753(14) 0.0291(18) Uani 1 1 d . . .
C51 C 0.6147(12) 0.0865(3) 0.75676(16) 0.0389(19) Uani 1 1 d . . .
H51 H 0.4870 0.1065 0.7584 0.047 Uiso 1 1 calc R . .
C52 C 0.7449(12) 0.0789(2) 0.78360(15) 0.0340(19) Uani 1 1 d . . .
H52 H 0.7091 0.0939 0.8037 0.041 Uiso 1 1 calc R . .
O11 O 0.2473(8) 0.78971(17) 0.73464(10) 0.0400(14) Uani 1 1 d . . .
O12 O 0.5701(8) 0.87254(16) 0.75282(10) 0.0350(12) Uani 1 1 d . . .
O13 O 0.3902(9) 0.93757(18) 0.73115(11) 0.0451(14) Uani 1 1 d . . .
O14 O 1.3338(12) 0.8738(3) 0.63357(15) 0.091(2) Uani 1 1 d . . .
O15 O 1.1702(15) 0.9354(2) 0.60882(16) 0.109(3) Uani 1 1 d . . .
N3 N 1.1861(17) 0.9072(3) 0.6305(2) 0.081(3) Uani 1 1 d . . .
C53 C 0.4216(11) 0.7936(2) 0.81446(14) 0.0261(17) Uani 1 1 d . . .
C54 C 0.4130(11) 0.8112(2) 0.78426(15) 0.0251(16) Uani 1 1 d . . .
C55 C 0.3986(12) 0.7792(2) 0.75418(15) 0.0311(18) Uani 1 1 d . . .
C56 C 0.5462(12) 0.7384(2) 0.74566(16) 0.0328(18) Uani 1 1 d . . .
H56 H 0.4999 0.7188 0.7279 0.039 Uiso 1 1 calc R . .
C57 C 0.7352(12) 0.7252(2) 0.75937(15) 0.0290(18) Uani 1 1 d . . .
C58 C 0.8252(12) 0.7474(2) 0.78994(14) 0.0336(18) Uani 1 1 d . . .
H58A H 0.8076 0.7834 0.7889 0.040 Uiso 1 1 calc R . .
H58B H 0.9846 0.7402 0.7913 0.040 Uiso 1 1 calc R . .
C59 C 0.7128(11) 0.7284(3) 0.82071(16) 0.0362(19) Uani 1 1 d . . .
H59A H 0.7832 0.7437 0.8399 0.043 Uiso 1 1 calc R . .
H59B H 0.7351 0.6926 0.8222 0.043 Uiso 1 1 calc R . .
C60 C 0.4607(11) 0.7396(3) 0.82144(15) 0.0304(18) Uani 1 1 d . . .
H60 H 0.3863 0.7197 0.8043 0.036 Uiso 1 1 calc R . .
C61 C 0.3757(12) 0.7239(3) 0.85445(16) 0.0360(19) Uani 1 1 d . . .
C62 C 0.3978(13) 0.7536(3) 0.87986(16) 0.048(2) Uani 1 1 d . . .
H62 H 0.3585 0.7428 0.9010 0.057 Uiso 1 1 calc R . .
C63 C 0.4863(12) 0.8051(3) 0.87471(15) 0.042(2) Uani 1 1 d . . .
H63A H 0.6488 0.8038 0.8735 0.051 Uiso 1 1 calc R . .
H63B H 0.4461 0.8257 0.8936 0.051 Uiso 1 1 calc R . .
C64 C 0.3960(11) 0.8286(3) 0.84360(16) 0.0339(19) Uani 1 1 d . . .
C65 C 0.5185(12) 0.8764(2) 0.83520(15) 0.0360(19) Uani 1 1 d . . .
H65 H 0.6741 0.8676 0.8299 0.043 Uiso 1 1 calc R . .
C66 C 0.4187(14) 0.9003(3) 0.80524(15) 0.048(2) Uani 1 1 d . . .
H66A H 0.5143 0.9278 0.7984 0.058 Uiso 1 1 calc R . .
H66B H 0.2735 0.9141 0.8111 0.058 Uiso 1 1 calc R . .
C67 C 0.3893(12) 0.8651(3) 0.77638(15) 0.0355(19) Uani 1 1 d . . .
H67 H 0.2444 0.8712 0.7656 0.043 Uiso 1 1 calc R . .
C68 C 0.8688(12) 0.6850(2) 0.74462(15) 0.041(2) Uani 1 1 d . . .
H68A H 0.7938 0.6725 0.7252 0.062 Uiso 1 1 calc R . .
H68B H 0.8865 0.6584 0.7604 0.062 Uiso 1 1 calc R . .
H68C H 1.0138 0.6977 0.7385 0.062 Uiso 1 1 calc R . .
C69 C 0.2763(13) 0.6735(3) 0.85653(16) 0.050(2) Uani 1 1 d . . .
H69A H 0.2168 0.6683 0.8784 0.075 Uiso 1 1 calc R . .
H69B H 0.3897 0.6488 0.8520 0.075 Uiso 1 1 calc R . .
H69C H 0.1577 0.6705 0.8405 0.075 Uiso 1 1 calc R . .
C70 C 0.1468(12) 0.8368(3) 0.84843(17) 0.050(2) Uani 1 1 d . . .
H70A H 0.1233 0.8611 0.8656 0.075 Uiso 1 1 calc R . .
H70B H 0.0771 0.8057 0.8546 0.075 Uiso 1 1 calc R . .
H70C H 0.0819 0.8486 0.8281 0.075 Uiso 1 1 calc R . .
C71 C 0.5235(14) 0.9143(3) 0.86294(17) 0.062(3) Uani 1 1 d . . .
H71A H 0.5890 0.8995 0.8823 0.093 Uiso 1 1 calc R . .
H71B H 0.3732 0.9250 0.8679 0.093 Uiso 1 1 calc R . .
H71C H 0.6115 0.9427 0.8563 0.093 Uiso 1 1 calc R . .
C72 C 0.5432(14) 0.9084(3) 0.73067(17) 0.0364(19) Uani 1 1 d . . .
C73 C 0.7151(13) 0.9082(2) 0.70520(16) 0.0345(19) Uani 1 1 d . . .
C74 C 0.6810(14) 0.9348(2) 0.67689(16) 0.043(2) Uani 1 1 d . . .
H74 H 0.5507 0.9537 0.6745 0.052 Uiso 1 1 calc R . .
C75 C 0.8349(16) 0.9341(3) 0.65215(19) 0.057(2) Uani 1 1 d . . .
H75 H 0.8122 0.9513 0.6324 0.068 Uiso 1 1 calc R . .
C76 C 1.0222(16) 0.9073(3) 0.6577(2) 0.052(2) Uani 1 1 d . . .
C77 C 1.0604(14) 0.8795(3) 0.68526(17) 0.048(2) Uani 1 1 d . . .
H77 H 1.1895 0.8601 0.6873 0.057 Uiso 1 1 calc R . .
C78 C 0.9057(14) 0.8808(3) 0.70964(18) 0.045(2) Uani 1 1 d . . .
H78 H 0.9288 0.8631 0.7293 0.054 Uiso 1 1 calc R . .

loop_
_atom_site_aniso_label
_atom_site_aniso_U_11
_atom_site_aniso_U_22
_atom_site_aniso_U_33
_atom_site_aniso_U_23
_atom_site_aniso_U_13
_atom_site_aniso_U_12
O1 0.026(3) 0.042(3) 0.037(3) -0.002(2) -0.004(3) 0.005(3)
O2 0.030(3) 0.022(3) 0.032(3) -0.005(2) -0.003(2) 0.007(2)
O3 0.029(3) 0.029(3) 0.046(3) -0.009(2) -0.005(3) 0.012(3)
O4 0.037(4) 0.049(4) 0.045(3) -0.014(3) 0.001(3) -0.003(3)
O5 0.047(4) 0.033(3) 0.059(3) -0.021(3) 0.008(3) -0.005(3)
N1 0.036(4) 0.040(4) 0.039(4) -0.008(3) 0.010(4) -0.013(4)
C1 0.023(4) 0.023(4) 0.023(4) 0.004(3) -0.006(3) -0.011(3)
C2 0.024(4) 0.021(4) 0.023(4) -0.003(3) 0.000(3) -0.006(3)
C3 0.033(5) 0.028(4) 0.031(4) -0.004(3) -0.004(4) -0.005(4)
C4 0.016(4) 0.052(5) 0.027(4) -0.011(4) 0.001(4) -0.010(4)
C5 0.040(5) 0.040(5) 0.018(4) -0.003(3) 0.011(4) -0.005(4)
C6 0.022(4) 0.046(5) 0.026(4) 0.000(3) -0.005(4) -0.004(4)
C7 0.028(5) 0.045(5) 0.022(4) 0.002(3) -0.001(3) -0.005(4)
C8 0.032(5) 0.020(4) 0.031(4) 0.003(3) 0.005(4) 0.002(3)
C9 0.049(6) 0.029(5) 0.039(4) 0.005(4) -0.005(4) 0.002(4)
C10 0.076(7) 0.027(5) 0.058(5) 0.012(4) 0.000(5) 0.023(5)
C11 0.035(5) 0.046(5) 0.038(4) 0.006(4) 0.005(4) 0.015(4)
C12 0.032(5) 0.023(4) 0.028(4) -0.001(3) -0.007(4) 0.000(4)
C13 0.037(5) 0.026(4) 0.023(4) -0.007(3) -0.002(4) 0.000(4)
C14 0.038(5) 0.029(4) 0.026(4) 0.002(3) -0.005(4) 0.002(4)
C15 0.029(4) 0.028(4) 0.021(3) -0.008(3) -0.004(3) 0.004(4)
C16 0.030(5) 0.058(5) 0.042(4) -0.002(4) 0.008(4) 0.001(4)
C17 0.073(7) 0.034(5) 0.071(6) 0.004(4) -0.002(5) -0.001(5)
C18 0.050(5) 0.027(4) 0.035(4) -0.014(3) 0.014(4) -0.008(4)
C19 0.049(5) 0.041(5) 0.033(4) -0.008(4) 0.008(4) -0.003(4)
C20 0.034(5) 0.027(4) 0.018(4) 0.005(3) 0.008(4) 0.004(4)
C21 0.038(5) 0.031(5) 0.023(4) -0.005(3) 0.006(4) 0.001(4)
C22 0.035(5) 0.033(5) 0.028(4) 0.002(3) 0.009(4) 0.007(4)
C23 0.052(6) 0.033(5) 0.026(4) -0.004(3) 0.010(4) -0.003(4)
C24 0.032(5) 0.027(4) 0.029(4) -0.005(3) 0.002(4) -0.008(4)
C25 0.029(5) 0.030(4) 0.028(4) -0.004(3) 0.003(4) 0.000(4)
C26 0.031(5) 0.032(4) 0.031(4) -0.006(3) 0.007(4) 0.006(4)
O6 0.035(3) 0.038(3) 0.038(3) 0.001(2) 0.011(3) 0.008(3)
O7 0.035(3) 0.029(3) 0.020(2) -0.007(2) -0.003(2) 0.006(2)
O8 0.108(6) 0.073(4) 0.039(3) -0.027(3) -0.028(3) 0.061(4)
O9 0.061(4) 0.086(5) 0.047(3) -0.014(3) -0.011(3) 0.034(4)
O10 0.049(4) 0.053(3) 0.022(3) -0.007(2) -0.001(3) 0.000(3)
N2 0.043(5) 0.051(5) 0.031(4) -0.010(3) 0.000(4) 0.004(4)
C27 0.019(4) 0.023(4) 0.026(4) 0.007(3) -0.009(3) 0.003(3)
C28 0.019(4) 0.031(4) 0.017(3) -0.003(3) -0.001(3) -0.001(3)
C29 0.036(5) 0.037(5) 0.013(3) 0.000(3) 0.002(3) 0.011(4)
C30 0.024(4) 0.033(4) 0.024(4) -0.003(3) 0.000(3) -0.007(4)
C31 0.027(4) 0.021(4) 0.026(4) -0.003(3) -0.002(3) 0.002(4)
C32 0.028(5) 0.031(4) 0.029(4) 0.003(3) -0.004(3) -0.001(4)
C33 0.028(4) 0.031(4) 0.033(4) 0.000(3) 0.001(4) 0.000(4)
C34 0.023(4) 0.024(4) 0.024(4) 0.000(3) 0.000(3) -0.005(3)
C35 0.032(5) 0.035(5) 0.025(4) -0.002(3) -0.003(4) 0.005(4)
C36 0.056(6) 0.036(5) 0.033(4) -0.013(4) 0.007(4) 0.005(5)
C37 0.028(5) 0.036(5) 0.032(4) -0.002(3) 0.010(4) 0.003(4)
C38 0.021(4) 0.030(4) 0.019(3) -0.003(3) 0.000(3) 0.006(3)
C39 0.029(4) 0.027(4) 0.022(3) -0.002(3) 0.005(3) 0.001(4)
C40 0.023(4) 0.035(4) 0.021(3) 0.000(3) -0.006(3) 0.003(4)
C41 0.020(4) 0.039(5) 0.018(3) 0.000(3) -0.001(3) 0.000(4)
C42 0.046(5) 0.035(5) 0.043(5) 0.000(4) 0.006(4) 0.001(4)
C43 0.073(7) 0.085(7) 0.020(4) -0.012(4) 0.003(4) -0.032(6)
C44 0.033(5) 0.041(5) 0.021(3) 0.000(3) -0.006(3) -0.004(4)
C45 0.039(5) 0.037(5) 0.041(4) 0.000(4) 0.001(4) -0.002(4)
C46 0.046(5) 0.032(5) 0.029(4) -0.006(4) -0.009(4) 0.006(4)
C47 0.033(5) 0.028(4) 0.022(4) -0.001(3) -0.003(4) -0.001(4)
C48 0.042(5) 0.040(5) 0.027(4) -0.007(3) -0.001(4) 0.016(4)
C49 0.041(5) 0.036(5) 0.026(4) -0.012(3) 0.001(4) 0.005(4)
C50 0.029(5) 0.045(5) 0.014(3) -0.006(3) -0.004(3) 0.000(4)
C51 0.029(5) 0.046(5) 0.042(5) -0.002(4) -0.008(4) 0.004(4)
C52 0.034(5) 0.045(5) 0.022(4) -0.011(3) -0.001(4) 0.011(4)
O11 0.041(3) 0.046(3) 0.033(3) 0.000(2) -0.011(3) 0.008(3)
O12 0.037(3) 0.033(3) 0.035(3) 0.004(2) 0.007(3) 0.003(3)
O13 0.046(4) 0.044(3) 0.045(3) 0.000(3) 0.004(3) 0.007(3)
O14 0.078(6) 0.136(7) 0.059(4) -0.019(5) 0.023(4) -0.018(5)
O15 0.185(8) 0.065(5) 0.076(5) -0.009(4) 0.073(6) -0.042(5)
N3 0.093(8) 0.077(8) 0.072(6) -0.033(5) 0.024(7) -0.025(6)
C53 0.015(4) 0.038(5) 0.025(4) -0.003(3) 0.000(3) -0.004(3)
C54 0.023(4) 0.028(4) 0.024(4) -0.006(3) 0.005(3) -0.006(3)
C55 0.032(5) 0.033(4) 0.029(4) 0.009(3) 0.012(4) -0.002(4)
C56 0.042(5) 0.026(4) 0.031(4) -0.003(3) 0.007(4) -0.002(4)
C57 0.030(5) 0.030(4) 0.028(4) 0.006(3) 0.009(4) -0.001(4)
C58 0.029(5) 0.038(5) 0.034(4) -0.003(3) 0.002(4) 0.000(4)
C59 0.029(5) 0.043(5) 0.037(4) 0.005(4) -0.009(4) -0.008(4)
C60 0.018(4) 0.048(5) 0.025(4) 0.004(3) -0.001(3) -0.004(4)
C61 0.031(5) 0.043(5) 0.033(4) 0.007(4) 0.007(4) -0.004(4)
C62 0.046(6) 0.071(6) 0.025(4) 0.002(4) 0.009(4) 0.003(5)
C63 0.039(5) 0.055(6) 0.033(4) -0.009(4) 0.000(4) -0.002(4)
C64 0.021(4) 0.050(5) 0.031(4) -0.014(4) -0.001(4) -0.003(4)
C65 0.040(5) 0.035(5) 0.032(4) -0.007(3) 0.002(4) -0.001(4)
C66 0.070(6) 0.031(5) 0.043(5) -0.001(4) 0.006(5) 0.000(5)
C67 0.025(5) 0.040(5) 0.041(4) -0.005(4) 0.008(4) 0.003(4)
C68 0.042(5) 0.045(5) 0.036(4) 0.005(4) 0.008(4) -0.001(4)
C69 0.048(6) 0.061(6) 0.041(5) 0.009(4) -0.001(4) -0.016(5)
C70 0.034(5) 0.074(6) 0.042(5) -0.013(4) 0.001(4) 0.005(5)
C71 0.070(7) 0.057(6) 0.060(5) -0.027(4) 0.005(5) -0.016(5)
C72 0.041(5) 0.026(5) 0.041(5) -0.011(4) -0.009(4) -0.005(4)
C73 0.043(5) 0.026(4) 0.035(4) -0.003(4) 0.002(4) -0.012(4)
C74 0.061(6) 0.030(5) 0.039(4) -0.003(4) 0.009(5) -0.003(4)
C75 0.081(8) 0.050(6) 0.040(5) -0.009(4) 0.006(6) -0.021(6)
C76 0.056(7) 0.050(6) 0.048(5) -0.010(5) 0.018(5) -0.021(5)
C77 0.054(6) 0.043(5) 0.045(5) -0.018(4) 0.008(5) -0.007(5)
C78 0.047(6) 0.041(5) 0.048(5) -0.008(4) 0.004(5) 0.000(5)

loop_
_atom_type_symbol
_atom_type_description
_atom_type_scat_dispersion_real
_atom_type_scat_dispersion_imag
_atom_type_scat_source
C C 0.0033 0.0016 'International Tables Vol C Tables 4.2.6.8 and 6.1.1.4'
H H 0.0000 0.0000 'International Tables Vol C Tables 4.2.6.8 and 6.1.1.4'
N N 0.0061 0.0033 'International Tables Vol C Tables 4.2.6.8 and 6.1.1.4'
O O 0.0106 0.0060 'International Tables Vol C Tables 4.2.6.8 and 6.1.1.4'

loop_
_geom_angle_atom_site_label_1
_geom_angle_atom_site_label_2
_geom_angle_atom_site_label_3
_geom_angle
C20 O2 C15 118.8(5)
O4 N1 O5 123.3(6)
O4 N1 C24 118.5(6)
O5 N1 C24 118.1(7)
C2 C1 C8 122.3(6)
C2 C1 C12 121.2(5)
C8 C1 C12 116.4(5)
C1 C2 C15 123.6(6)
C1 C2 C3 125.1(6)
C15 C2 C3 111.2(6)
O1 C3 C4 118.2(6)
O1 C3 C2 115.4(6)
C4 C3 C2 126.4(6)
C5 C4 C3 130.9(6)
C5 C4 H4 114.6
C3 C4 H4 114.6
C4 C5 C6 123.1(6)
C4 C5 C16 121.6(6)
C6 C5 C16 115.3(6)
C5 C6 C7 111.6(6)
C5 C6 H6A 109.3
C7 C6 H6A 109.3
C5 C6 H6B 109.3
C7 C6 H6B 109.3
H6A C6 H6B 108.0
C6 C7 C8 114.9(5)
C6 C7 H7A 108.5
C8 C7 H7A 108.5
C6 C7 H7B 108.5
C8 C7 H7B 108.5
H7A C7 H7B 107.5
C9 C8 C1 114.3(5)
C9 C8 C7 106.7(6)
C1 C8 C7 111.2(5)
C9 C8 H8 108.1
C1 C8 H8 108.1
C7 C8 H8 108.1
C10 C9 C17 124.1(7)
C10 C9 C8 117.8(7)
C17 C9 C8 118.0(7)
C9 C10 C11 118.8(7)
C9 C10 H10 120.6
C11 C10 H10 120.6
C10 C11 C12 110.9(6)
C10 C11 H11A 109.5
C12 C11 H11A 109.5
C10 C11 H11B 109.5
C12 C11 H11B 109.5
H11A C11 H11B 108.0
C11 C12 C18 109.8(6)
C11 C12 C13 110.7(6)
C18 C12 C13 110.6(5)
C11 C12 C1 108.7(5)
C18 C12 C1 107.1(5)
C13 C12 C1 109.9(5)
C14 C13 C19 109.7(5)
C14 C13 C12 110.8(6)
C19 C13 C12 114.2(5)
C14 C13 H13 107.3
C19 C13 H13 107.3
C12 C13 H13 107.3
C15 C14 C13 113.2(5)
C15 C14 H14A 108.9
C13 C14 H14A 108.9
C15 C14 H14B 108.9
C13 C14 H14B 108.9
H14A C14 H14B 107.7
O2 C15 C14 107.5(5)
O2 C15 C2 103.4(4)
C14 C15 C2 115.2(5)
O2 C15 H15 110.2
C14 C15 H15 110.2
C2 C15 H15 110.2
C5 C16 H16A 109.5
C5 C16 H16B 109.5
H16A C16 H16B 109.5
C5 C16 H16C 109.5
H16A C16 H16C 109.5
H16B C16 H16C 109.5
C9 C17 H17A 109.5
C9 C17 H17B 109.5
H17A C17 H17B 109.5
C9 C17 H17C 109.5
H17A C17 H17C 109.5
H17B C17 H17C 109.5
C12 C18 H18A 109.5
C12 C18 H18B 109.5
H18A C18 H18B 109.5
C12 C18 H18C 109.5
H18A C18 H18C 109.5
H18B C18 H18C 109.5
C13 C19 H19A 109.5
C13 C19 H19B 109.5
H19A C19 H19B 109.5
C13 C19 H19C 109.5
H19A C19 H19C 109.5
H19B C19 H19C 109.5
O3 C20 O2 124.2(6)
O3 C20 C21 124.5(6)
O2 C20 C21 111.4(6)
C26 C21 C22 120.8(7)
C26 C21 C20 121.0(6)
C22 C21 C20 118.2(7)
C23 C22 C21 120.0(7)
C23 C22 H22 120.0
C21 C22 H22 120.0
C24 C23 C22 117.1(7)
C24 C23 H23 121.4
C22 C23 H23 121.4
C23 C24 C25 124.2(7)
C23 C24 N1 117.5(7)
C25 C24 N1 118.3(7)
C24 C25 C26 118.1(7)
C24 C25 H25 121.0
C26 C25 H25 121.0
C21 C26 C25 119.7(7)
C21 C26 H26 120.2
C25 C26 H26 120.2
C46 O7 C41 117.4(5)
O9 N2 O10 123.4(6)
O9 N2 C50 118.7(6)
O10 N2 C50 117.9(6)
C28 C27 C34 122.3(6)
C28 C27 C38 120.9(6)
C34 C27 C38 116.8(5)
C27 C28 C29 127.4(6)
C27 C28 C41 123.2(6)
C29 C28 C41 109.4(5)
O6 C29 C30 116.0(6)
O6 C29 C28 117.5(6)
C30 C29 C28 126.5(6)
C31 C30 C29 128.9(7)
C31 C30 H30 115.5
C29 C30 H30 115.5
C30 C31 C32 123.6(6)
C30 C31 C42 120.2(6)
C32 C31 C42 116.0(6)
C31 C32 C33 111.3(6)
C31 C32 H32A 109.4
C33 C32 H32A 109.4
C31 C32 H32B 109.4
C33 C32 H32B 109.4
H32A C32 H32B 108.0
C32 C33 C34 114.7(5)
C32 C33 H33A 108.6
C34 C33 H33A 108.6
C32 C33 H33B 108.6
C34 C33 H33B 108.6
H33A C33 H33B 107.6
C27 C34 C35 112.9(5)
C27 C34 C33 110.9(5)
C35 C34 C33 107.7(5)
C27 C34 H34 108.4
C35 C34 H34 108.4
C33 C34 H34 108.4
C43 C35 C36 122.8(6)
C43 C35 C34 119.4(6)
C36 C35 C34 117.9(6)
C35 C36 C37 115.6(6)
C35 C36 H36A 108.4
C37 C36 H36A 108.4
C35 C36 H36B 108.4
C37 C36 H36B 108.4
H36A C36 H36B 107.4
C35 C36 H36C 122.2
C37 C36 H36C 122.2
H36A C36 H36C 53.7
H36B C36 H36C 53.7
C36 C37 C38 112.2(6)
C36 C37 H37A 109.2
C38 C37 H37A 109.2
C36 C37 H37B 109.2
C38 C37 H37B 109.2
H37A C37 H37B 107.9
C44 C38 C27 108.2(5)
C44 C38 C39 112.6(5)
C27 C38 C39 109.5(5)
C44 C38 C37 107.7(5)
C27 C38 C37 108.8(5)
C39 C38 C37 109.9(5)
C40 C39 C45 109.3(5)
C40 C39 C38 110.2(5)
C45 C39 C38 113.4(5)
C40 C39 H39 107.9
C45 C39 H39 107.9
C38 C39 H39 107.9
C39 C40 C41 112.0(5)
C39 C40 H40A 109.2
C41 C40 H40A 109.2
C39 C40 H40B 109.2
C41 C40 H40B 109.2
H40A C40 H40B 107.9
O7 C41 C28 102.7(5)
O7 C41 C40 108.1(5)
C28 C41 C40 114.9(5)
O7 C41 H41 110.3
C28 C41 H41 110.3
C40 C41 H41 110.3
C31 C42 H42A 109.5
C31 C42 H42B 109.5
H42A C42 H42B 109.5
C31 C42 H42C 109.5
H42A C42 H42C 109.5
H42B C42 H42C 109.5
C35 C43 H43A 120.0
C35 C43 H43B 120.0
H43A C43 H43B 120.0
C35 C43 H43C 109.5
C35 C43 H43D 109.5
H43C C43 H43D 109.5
C35 C43 H43E 109.5
H43C C43 H43E 109.5
H43D C43 H43E 109.5
C38 C44 H44A 109.5
C38 C44 H44B 109.5
H44A C44 H44B 109.5
C38 C44 H44C 109.5
H44A C44 H44C 109.5
H44B C44 H44C 109.5
C39 C45 H45A 109.5
C39 C45 H45B 109.5
H45A C45 H45B 109.5
C39 C45 H45C 109.5
H45A C45 H45C 109.5
H45B C45 H45C 109.5
O8 C46 O7 125.3(6)
O8 C46 C47 124.3(6)
O7 C46 C47 110.4(6)
C52 C47 C48 121.7(6)
C52 C47 C46 120.9(6)
C48 C47 C46 117.4(6)
C47 C48 C49 117.9(7)
C47 C48 H48 121.1
C49 C48 H48 121.1
C50 C49 C48 119.9(6)
C50 C49 H49 120.0
C48 C49 H49 120.0
C49 C50 C51 121.2(6)
C49 C50 N2 120.0(6)
C51 C50 N2 118.8(6)
C52 C51 C50 119.7(7)
C52 C51 H51 120.1
C50 C51 H51 120.1
C47 C52 C51 119.6(6)
C47 C52 H52 120.2
C51 C52 H52 120.2
C72 O12 C67 116.9(6)
O15 N3 O14 126.4(10)
O15 N3 C76 120.5(10)
O14 N3 C76 113.0(9)
C54 C53 C60 122.1(6)
C54 C53 C64 119.9(6)
C60 C53 C64 118.0(5)
C53 C54 C67 123.6(6)
C53 C54 C55 123.9(6)
C67 C54 C55 112.2(5)
O11 C55 C56 117.8(6)
O11 C55 C54 115.8(6)
C56 C55 C54 126.4(6)
C57 C56 C55 129.1(7)
C57 C56 H56 115.5
C55 C56 H56 115.5
C56 C57 C68 119.8(6)
C56 C57 C58 124.2(7)
C68 C57 C58 116.0(6)
C57 C58 C59 113.3(6)
C57 C58 H58A 108.9
C59 C58 H58A 108.9
C57 C58 H58B 108.9
C59 C58 H58B 108.9
H58A C58 H58B 107.7
C58 C59 C60 112.8(6)
C58 C59 H59A 109.0
C60 C59 H59A 109.0
C58 C59 H59B 109.0
C60 C59 H59B 109.0
H59A C59 H59B 107.8
C61 C60 C53 113.0(6)
C61 C60 C59 107.2(6)
C53 C60 C59 109.9(5)
C61 C60 H60 108.9
C53 C60 H60 108.9
C59 C60 H60 108.9
C62 C61 C69 123.6(7)
C62 C61 C60 119.8(7)
C69 C61 C60 116.6(6)
C61 C62 C63 119.3(6)
C61 C62 H62 120.3
C63 C62 H62 120.3
C62 C63 C64 112.1(6)
C62 C63 H63A 109.2
C64 C63 H63A 109.2
C62 C63 H63B 109.2
C64 C63 H63B 109.2
H63A C63 H63B 107.9
C63 C64 C65 111.6(6)
C63 C64 C53 110.8(6)
C65 C64 C53 107.5(5)
C63 C64 C70 107.7(6)
C65 C64 C70 112.4(6)
C53 C64 C70 106.8(6)
C66 C65 C64 110.6(6)
C66 C65 C71 108.6(6)
C64 C65 C71 114.3(6)
C66 C65 H65 107.7
C64 C65 H65 107.7
C71 C65 H65 107.7
C65 C66 C67 113.8(6)
C65 C66 H66A 108.8
C67 C66 H66A 108.8
C65 C66 H66B 108.8
C67 C66 H66B 108.8
H66A C66 H66B 107.7
O12 C67 C54 101.7(5)
O12 C67 C66 109.5(6)
C54 C67 C66 115.5(6)
O12 C67 H67 109.9
C54 C67 H67 109.9
C66 C67 H67 109.9
C57 C68 H68A 109.5
C57 C68 H68B 109.5
H68A C68 H68B 109.5
C57 C68 H68C 109.5
H68A C68 H68C 109.5
H68B C68 H68C 109.5
C61 C69 H69A 109.5
C61 C69 H69B 109.5
H69A C69 H69B 109.5
C61 C69 H69C 109.5
H69A C69 H69C 109.5
H69B C69 H69C 109.5
C64 C70 H70A 109.5
C64 C70 H70B 109.5
H70A C70 H70B 109.5
C64 C70 H70C 109.5
H70A C70 H70C 109.5
H70B C70 H70C 109.5
C65 C71 H71A 109.5
C65 C71 H71B 109.5
H71A C71 H71B 109.5
C65 C71 H71C 109.5
H71A C71 H71C 109.5
H71B C71 H71C 109.5
O13 C72 O12 123.6(7)
O13 C72 C73 123.4(7)
O12 C72 C73 113.0(7)
C74 C73 C78 121.1(7)
C74 C73 C72 119.1(7)
C78 C73 C72 119.8(7)
C75 C74 C73 120.6(8)
C75 C74 H74 119.7
C73 C74 H74 119.7
C76 C75 C74 116.5(8)
C76 C75 H75 121.7
C74 C75 H75 121.7
C75 C76 C77 124.6(8)
C75 C76 N3 115.3(8)
C77 C76 N3 120.0(9)
C78 C77 C76 118.0(8)
C78 C77 H77 121.0
C76 C77 H77 121.0
C77 C78 C73 119.1(7)
C77 C78 H78 120.4
C73 C78 H78 120.4

loop_
_geom_bond_atom_site_label_1
_geom_bond_atom_site_label_2
_geom_bond_distance
O1 C3 1.231(8)
O2 C20 1.350(7)
O2 C15 1.481(7)
O3 C20 1.204(8)
O4 N1 1.238(7)
O5 N1 1.242(7)
N1 C24 1.465(8)
C1 C2 1.320(8)
C1 C8 1.525(8)
C1 C12 1.553(8)
C2 C15 1.502(8)
C2 C3 1.519(9)
C3 C4 1.451(8)
C4 C5 1.330(9)
C4 H4 0.9500
C5 C6 1.491(9)
C5 C16 1.499(8)
C6 C7 1.535(8)
C6 H6A 0.9900
C6 H6B 0.9900
C7 C8 1.544(8)
C7 H7A 0.9900
C7 H7B 0.9900
C8 C9 1.518(9)
C8 H8 1.0000
C9 C10 1.358(10)
C9 C17 1.446(9)
C10 C11 1.522(9)
C10 H10 0.9500
C11 C12 1.528(9)
C11 H11A 0.9900
C11 H11B 0.9900
C12 C18 1.537(8)
C12 C13 1.542(8)
C13 C14 1.525(8)
C13 C19 1.527(8)
C13 H13 1.0000
C14 C15 1.502(8)
C14 H14A 0.9900
C14 H14B 0.9900
C15 H15 1.0000
C16 H16A 0.9800
C16 H16B 0.9800
C16 H16C 0.9800
C17 H17A 0.9800
C17 H17B 0.9800
C17 H17C 0.9800
C18 H18A 0.9800
C18 H18B 0.9800
C18 H18C 0.9800
C19 H19A 0.9800
C19 H19B 0.9800
C19 H19C 0.9800
C20 C21 1.492(9)
C21 C26 1.381(9)
C21 C22 1.397(8)
C22 C23 1.395(9)
C22 H22 0.9500
C23 C24 1.373(10)
C23 H23 0.9500
C24 C25 1.377(9)
C25 C26 1.387(8)
C25 H25 0.9500
C26 H26 0.9500
O6 C29 1.229(7)
O7 C46 1.343(7)
O7 C41 1.477(7)
O8 C46 1.204(8)
O9 N2 1.218(7)
O10 N2 1.240(6)
N2 C50 1.458(8)
C27 C28 1.340(8)
C27 C34 1.525(8)
C27 C38 1.541(8)
C28 C29 1.501(9)
C28 C41 1.508(8)
C29 C30 1.468(9)
C30 C31 1.344(8)
C30 H30 0.9500
C31 C32 1.476(9)
C31 C42 1.506(8)
C32 C33 1.529(8)
C32 H32A 0.9900
C32 H32B 0.9900
C33 C34 1.543(8)
C33 H33A 0.9900
C33 H33B 0.9900
C34 C35 1.532(8)
C34 H34 1.0000
C35 C43 1.385(9)
C35 C36 1.408(9)
C36 C37 1.536(8)
C36 H36A 0.9900
C36 H36B 0.9900
C36 H36C 0.9500
C37 C38 1.550(9)
C37 H37A 0.9900
C37 H37B 0.9900
C38 C44 1.535(8)
C38 C39 1.542(8)
C39 C40 1.505(8)
C39 C45 1.539(8)
C39 H39 1.0000
C40 C41 1.529(8)
C40 H40A 0.9900
C40 H40B 0.9900
C41 H41 1.0000
C42 H42A 0.9800
C42 H42B 0.9800
C42 H42C 0.9800
C43 H43A 0.9500
C43 H43B 0.9500
C43 H43C 0.9800
C43 H43D 0.9800
C43 H43E 0.9800
C44 H44A 0.9800
C44 H44B 0.9800
C44 H44C 0.9800
C45 H45A 0.9800
C45 H45B 0.9800
C45 H45C 0.9800
C46 C47 1.502(9)
C47 C52 1.371(9)
C47 C48 1.394(8)
C48 C49 1.400(8)
C48 H48 0.9500
C49 C50 1.370(9)
C49 H49 0.9500
C50 C51 1.378(8)
C51 C52 1.375(8)
C51 H51 0.9500
C52 H52 0.9500
O11 C55 1.255(8)
O12 C72 1.347(8)
O12 C67 1.479(7)
O13 C72 1.224(8)
O14 N3 1.286(10)
O15 N3 1.182(10)
N3 C76 1.499(11)
C53 C54 1.333(8)
C53 C60 1.518(9)
C53 C64 1.541(8)
C54 C67 1.514(9)
C54 C55 1.516(8)
C55 C56 1.472(9)
C56 C57 1.330(9)
C56 H56 0.9500
C57 C68 1.494(9)
C57 C58 1.500(8)
C58 C59 1.529(8)
C58 H58A 0.9900
C58 H58B 0.9900
C59 C60 1.563(9)
C59 H59A 0.9900
C59 H59B 0.9900
C60 C61 1.516(8)
C60 H60 1.0000
C61 C62 1.331(9)
C61 C69 1.504(9)
C62 C63 1.518(9)
C62 H62 0.9500
C63 C64 1.534(9)
C63 H63A 0.9900
C63 H63B 0.9900
C64 C65 1.540(9)
C64 C70 1.544(9)
C65 C66 1.522(9)
C65 C71 1.542(8)
C65 H65 1.0000
C66 C67 1.538(8)
C66 H66A 0.9900
C66 H66B 0.9900
C67 H67 1.0000
C68 H68A 0.9800
C68 H68B 0.9800
C68 H68C 0.9800
C69 H69A 0.9800
C69 H69B 0.9800
C69 H69C 0.9800
C70 H70A 0.9800
C70 H70B 0.9800
C70 H70C 0.9800
C71 H71A 0.9800
C71 H71B 0.9800
C71 H71C 0.9800
C72 C73 1.480(10)
C73 C74 1.389(9)
C73 C78 1.392(10)
C74 C75 1.383(10)
C74 H74 0.9500
C75 C76 1.373(11)
C75 H75 0.9500
C76 C77 1.385(10)
C77 C78 1.376(9)
C77 H77 0.9500
C78 H78 0.9500

loop_
_geom_torsion_atom_site_label_1
_geom_torsion_atom_site_label_2
_geom_torsion_atom_site_label_3
_geom_torsion_atom_site_label_4
_geom_torsion
C8 C1 C2 C15 -169.2(6)
C12 C1 C2 C15 12.6(10)
C8 C1 C2 C3 14.4(10)
C12 C1 C2 C3 -163.9(6)
C1 C2 C3 O1 129.2(7)
C15 C2 C3 O1 -47.6(8)
C1 C2 C3 C4 -49.6(10)
C15 C2 C3 C4 133.6(7)
O1 C3 C4 C5 167.6(8)
C2 C3 C4 C5 -13.7(12)
C3 C4 C5 C6 4.6(13)
C3 C4 C5 C16 -176.9(7)
C4 C5 C6 C7 79.4(8)
C16 C5 C6 C7 -99.2(7)
C5 C6 C7 C8 -59.2(7)
C2 C1 C8 C9 -159.9(7)
C12 C1 C8 C9 18.4(9)
C2 C1 C8 C7 79.2(8)
C12 C1 C8 C7 -102.5(6)
C6 C7 C8 C9 -176.6(6)
C6 C7 C8 C1 -51.3(8)
C1 C8 C9 C10 -40.7(9)
C7 C8 C9 C10 82.7(8)
C1 C8 C9 C17 142.4(7)
C7 C8 C9 C17 -94.2(8)
C17 C9 C10 C11 -172.6(7)
C8 C9 C10 C11 10.7(11)
C9 C10 C11 C12 40.2(10)
C10 C11 C12 C18 58.8(7)
C10 C11 C12 C13 -178.8(5)
C10 C11 C12 C1 -58.0(7)
C2 C1 C12 C11 -152.9(6)
C8 C1 C12 C11 28.8(8)
C2 C1 C12 C18 88.6(7)
C8 C1 C12 C18 -89.8(7)
C2 C1 C12 C13 -31.6(8)
C8 C1 C12 C13 150.0(6)
C11 C12 C13 C14 171.6(5)
C18 C12 C13 C14 -66.4(7)
C1 C12 C13 C14 51.6(7)
C11 C12 C13 C19 -63.9(7)
C18 C12 C13 C19 58.1(8)
C1 C12 C13 C19 176.1(6)
C19 C13 C14 C15 177.6(6)
C12 C13 C14 C15 -55.3(7)
C20 O2 C15 C14 -119.7(6)
C20 O2 C15 C2 118.0(6)
C13 C14 C15 O2 -79.6(6)
C13 C14 C15 C2 35.0(8)
C1 C2 C15 O2 103.2(7)
C3 C2 C15 O2 -79.9(6)
C1 C2 C15 C14 -13.7(10)
C3 C2 C15 C14 163.2(6)
C15 O2 C20 O3 4.8(9)
C15 O2 C20 C21 -173.5(5)
O3 C20 C21 C26 179.0(6)
O2 C20 C21 C26 -2.7(8)
O3 C20 C21 C22 -1.8(10)
O2 C20 C21 C22 176.5(6)
C26 C21 C22 C23 1.9(10)
C20 C21 C22 C23 -177.3(6)
C21 C22 C23 C24 0.7(9)
C22 C23 C24 C25 -2.5(10)
C22 C23 C24 N1 175.6(5)
O4 N1 C24 C23 176.6(6)
O5 N1 C24 C23 -3.6(9)
O4 N1 C24 C25 -5.2(9)
O5 N1 C24 C25 174.6(6)
C23 C24 C25 C26 1.6(10)
N1 C24 C25 C26 -176.5(6)
C22 C21 C26 C25 -2.9(10)
C20 C21 C26 C25 176.3(6)
C24 C25 C26 C21 1.2(9)
C34 C27 C28 C29 9.9(10)
C38 C27 C28 C29 -169.2(6)
C34 C27 C28 C41 -171.4(5)
C38 C27 C28 C41 9.5(9)
C27 C28 C29 O6 142.6(7)
C41 C28 C29 O6 -36.2(8)
C27 C28 C29 C30 -36.9(10)
C41 C28 C29 C30 144.2(6)
O6 C29 C30 C31 153.9(7)
C28 C29 C30 C31 -26.6(10)
C29 C30 C31 C32 9.7(11)
C29 C30 C31 C42 -174.4(6)
C30 C31 C32 C33 79.8(8)
C42 C31 C32 C33 -96.3(7)
C31 C32 C33 C34 -57.6(8)
C28 C27 C34 C35 -158.3(6)
C38 C27 C34 C35 20.9(8)
C28 C27 C34 C33 80.7(8)
C38 C27 C34 C33 -100.1(6)
C32 C33 C34 C27 -53.4(7)
C32 C33 C34 C35 -177.4(6)
C27 C34 C35 C43 134.4(7)
C33 C34 C35 C43 -102.8(7)
C27 C34 C35 C36 -47.4(8)
C33 C34 C35 C36 75.4(7)
C43 C35 C36 C37 -164.0(7)
C34 C35 C36 C37 17.8(9)
C35 C36 C37 C38 36.0(8)
C28 C27 C38 C44 91.1(7)
C34 C27 C38 C44 -88.1(6)
C28 C27 C38 C39 -32.0(8)
C34 C27 C38 C39 148.9(5)
C28 C27 C38 C37 -152.1(6)
C34 C27 C38 C37 28.7(7)
C36 C37 C38 C44 58.5(7)
C36 C37 C38 C27 -58.6(7)
C36 C37 C38 C39 -178.5(5)
C44 C38 C39 C40 -64.5(7)
C27 C38 C39 C40 55.9(7)
C37 C38 C39 C40 175.4(5)
C44 C38 C39 C45 58.4(7)
C27 C38 C39 C45 178.8(5)
C37 C38 C39 C45 -61.7(7)
C45 C39 C40 C41 175.9(5)
C38 C39 C40 C41 -58.9(7)
C46 O7 C41 C28 146.7(6)
C46 O7 C41 C40 -91.5(7)
C27 C28 C41 O7 106.8(6)
C29 C28 C41 O7 -74.3(6)
C27 C28 C41 C40 -10.3(9)
C29 C28 C41 C40 168.6(5)
C39 C40 C41 O7 -78.9(6)
C39 C40 C41 C28 35.1(7)
C41 O7 C46 O8 -1.8(11)
C41 O7 C46 C47 177.2(5)
O8 C46 C47 C52 164.3(8)
O7 C46 C47 C52 -14.7(9)
O8 C46 C47 C48 -14.4(11)
O7 C46 C47 C48 166.6(6)
C52 C47 C48 C49 0.5(10)
C46 C47 C48 C49 179.2(6)
C47 C48 C49 C50 0.0(10)
C48 C49 C50 C51 -1.0(11)
C48 C49 C50 N2 -179.2(6)
O9 N2 C50 C49 -173.8(7)
O10 N2 C50 C49 4.0(10)
O9 N2 C50 C51 7.9(10)
O10 N2 C50 C51 -174.3(6)
C49 C50 C51 C52 1.6(11)
N2 C50 C51 C52 179.9(6)
C48 C47 C52 C51 0.2(10)
C46 C47 C52 C51 -178.5(6)
C50 C51 C52 C47 -1.2(11)
C60 C53 C54 C67 -175.8(6)
C64 C53 C54 C67 2.9(10)
C60 C53 C54 C55 11.8(11)
C64 C53 C54 C55 -169.5(6)
C53 C54 C55 O11 128.5(7)
C67 C54 C55 O11 -44.7(8)
C53 C54 C55 C56 -52.8(10)
C67 C54 C55 C56 134.0(7)
O11 C55 C56 C57 168.6(7)
C54 C55 C56 C57 -10.1(11)
C55 C56 C57 C68 -174.3(6)
C55 C56 C57 C58 7.3(11)
C56 C57 C58 C59 77.5(8)
C68 C57 C58 C59 -101.0(7)
C57 C58 C59 C60 -60.6(8)
C54 C53 C60 C61 -156.8(7)
C64 C53 C60 C61 24.5(9)
C54 C53 C60 C59 83.5(8)
C64 C53 C60 C59 -95.2(7)
C58 C59 C60 C61 -174.1(6)
C58 C59 C60 C53 -50.9(7)
C53 C60 C61 C62 -38.9(10)
C59 C60 C61 C62 82.3(9)
C53 C60 C61 C69 143.2(6)
C59 C60 C61 C69 -95.6(7)
C69 C61 C62 C63 -175.9(7)
C60 C61 C62 C63 6.3(11)
C61 C62 C63 C64 39.7(10)
C62 C63 C64 C65 -169.3(6)
C62 C63 C64 C53 -49.6(8)
C62 C63 C64 C70 66.8(7)
C54 C53 C64 C63 -160.9(6)
C60 C53 C64 C63 17.9(8)
C54 C53 C64 C65 -38.7(9)
C60 C53 C64 C65 140.1(6)
C54 C53 C64 C70 82.1(8)
C60 C53 C64 C70 -99.1(7)
C63 C64 C65 C66 -177.2(6)
C53 C64 C65 C66 61.2(7)
C70 C64 C65 C66 -56.0(7)
C63 C64 C65 C71 -54.2(8)
C53 C64 C65 C71 -175.8(6)
C70 C64 C65 C71 67.0(8)
C64 C65 C66 C67 -49.7(9)
C71 C65 C66 C67 -176.0(6)
C72 O12 C67 C54 152.0(5)
C72 O12 C67 C66 -85.4(7)
C53 C54 C67 O12 129.5(7)
C55 C54 C67 O12 -57.3(7)
C53 C54 C67 C66 11.0(10)
C55 C54 C67 C66 -175.8(6)
C65 C66 C67 O12 -100.6(7)
C65 C66 C67 C54 13.4(10)
C67 O12 C72 O13 7.5(10)
C67 O12 C72 C73 -171.2(5)
O13 C72 C73 C74 -14.0(11)
O12 C72 C73 C74 164.7(6)
O13 C72 C73 C78 167.2(7)
O12 C72 C73 C78 -14.1(9)
C78 C73 C74 C75 1.0(11)
C72 C73 C74 C75 -177.8(6)
C73 C74 C75 C76 -2.0(11)
C74 C75 C76 C77 3.4(12)
C74 C75 C76 N3 -179.9(7)
O15 N3 C76 C75 13.1(12)
O14 N3 C76 C75 -165.8(8)
O15 N3 C76 C77 -170.1(9)
O14 N3 C76 C77 11.0(11)
C75 C76 C77 C78 -3.7(12)
N3 C76 C77 C78 179.8(7)
C76 C77 C78 C73 2.4(11)
C74 C73 C78 C77 -1.2(11)
C72 C73 C78 C77 177.6(6)
